data_7117761
loop_
_publ_author_name
'Zhong-Jian Cai'
'Chao Yang'
'Shun-Yi Wang'
'Shun-Jun Ji'

_publ_section_title
;
 Palladium-catalyzed highly regioselective 6-exo-dig cyclization and
 alkenylation of ortho-ethynylanilides: the synthesis of
 polyene-substituted benzo[d][1,3]oxazines
;
_journal_name_full Chem.Commun.
_journal_page_first 14267
_journal_paper_doi 10.1039/C5cc06510K
_journal_volume 51
_journal_year 2015
_chemical_absolute_configuration unk
_chemical_formula_moiety 'C25 H19 N O3'
_chemical_formula_sum 'C25 H19 N O3'
_chemical_formula_weight 381.41
_chemical_name_systematic
;
 ? 
;
_space_group_crystal_system orthorhombic
_space_group_IT_number 19
_space_group_name_Hall 'P 2ac 2ab'
_space_group_name_H-M_alt 'P 21 21 21'
_symmetry_space_group_name_Hall 'P 2ac 2ab'
_symmetry_space_group_name_H-M 'P 21 21 21'
_atom_sites_solution_hydrogens geom
_atom_sites_solution_primary direct
_atom_sites_solution_secondary difmap
_audit_creation_date 2015-04-25
_audit_creation_method
;
Olex2 1.2
(compiled 2015.01.26 svn.r3150 for OlexSys, GUI svn.r4998)
;
_audit_update_record
;
2015-04-27 deposited with the CCDC.
2015-08-25 downloaded from the CCDC.
;
_cell_angle_alpha 90.00
_cell_angle_beta 90.00
_cell_angle_gamma 90.00
_cell_formula_units_Z 4
_cell_length_a 4.11501(15)
_cell_length_b 10.0552(3)
_cell_length_c 45.8911(16)
_cell_measurement_reflns_used 3347
_cell_measurement_temperature 223.01(10)
_cell_measurement_theta_max 73.2260
_cell_measurement_theta_min 3.8490
_cell_volume 1898.85(11)
_computing_cell_refinement
;
CrysAlisPro, Agilent Technologies,
Version 1.171.37.35 (release 13-08-2014 CrysAlis171 .NET)
(compiled Aug 13 2014,18:06:01)
;
_computing_data_collection
;
CrysAlisPro, Agilent Technologies,
Version 1.171.37.35 (release 13-08-2014 CrysAlis171 .NET)
(compiled Aug 13 2014,18:06:01)
;
_computing_data_reduction
;
CrysAlisPro, Agilent Technologies,
Version 1.171.37.35 (release 13-08-2014 CrysAlis171 .NET)
(compiled Aug 13 2014,18:06:01)
;
_computing_molecular_graphics 'Olex2 (Dolomanov et al., 2009)'
_computing_publication_material 'Olex2 (Dolomanov et al., 2009)'
_computing_structure_refinement 'XL (Sheldrick, 2008)'
_computing_structure_solution 'XS (Sheldrick, 2008)'
_diffrn_ambient_environment N~2~
_diffrn_ambient_temperature 223.01(10)
_diffrn_detector 'CCD plate'
_diffrn_detector_area_resol_mean 10.4471
_diffrn_detector_type Atlas
_diffrn_measured_fraction_theta_full 0.984
_diffrn_measured_fraction_theta_max 0.984
_diffrn_measurement_details
;
  1 omega  -38.00   22.00   1.0000    2.0000
omega____ theta____ kappa____ phi______ frames
    -      -40.2343   37.0000   90.0000 60

  2 omega -110.00  -58.00   1.0000    2.0000
omega____ theta____ kappa____ phi______ frames
    -      -40.2343 -150.0000  137.0000 52

  3 omega -116.00  -14.00   1.0000    2.0000
omega____ theta____ kappa____ phi______ frames
    -      -40.2343  -37.0000  120.0000 102

  4 omega   31.00   73.00   1.0000    2.0000
omega____ theta____ kappa____ phi______ frames
    -       40.2343 -125.0000  -30.0000 42

  5 omega   40.00   77.00   1.0000    4.0000
omega____ theta____ kappa____ phi______ frames
    -      105.9522  -45.0000   60.0000 37

  6 omega   95.00  177.00   1.0000    4.0000
omega____ theta____ kappa____ phi______ frames
    -      105.9522   45.0000  -30.0000 82

  7 omega   35.00   83.00   1.0000    4.0000
omega____ theta____ kappa____ phi______ frames
    -      105.9522  -30.0000    0.0000 48

  8 omega   28.00   85.00   1.0000    4.0000
omega____ theta____ kappa____ phi______ frames
    -      105.9522  -30.0000  150.0000 57

  9 omega  112.00  138.00   1.0000    4.0000
omega____ theta____ kappa____ phi______ frames
    -      105.9522   45.0000 -120.0000 26

 10 omega  152.00  178.00   1.0000    4.0000
omega____ theta____ kappa____ phi______ frames
    -      105.9522   45.0000 -120.0000 26

 11 omega   32.00  136.00   1.0000    4.0000
omega____ theta____ kappa____ phi______ frames
    -      105.9522  -61.0000 -180.0000 104

 12 omega   28.00  110.00   1.0000    4.0000
omega____ theta____ kappa____ phi______ frames
    -      105.9522 -111.0000   30.0000 82
;
_diffrn_measurement_device 'four-circle diffractometer'
_diffrn_measurement_device_type 'Xcalibur, Atlas, Gemini'
_diffrn_measurement_method '\w scans'
_diffrn_orient_matrix_UB_11 -0.3486298000
_diffrn_orient_matrix_UB_12 -0.0539663000
_diffrn_orient_matrix_UB_13 -0.0030779000
_diffrn_orient_matrix_UB_21 0.1314516000
_diffrn_orient_matrix_UB_22 -0.1224637000
_diffrn_orient_matrix_UB_23 -0.0163561000
_diffrn_orient_matrix_UB_31 0.0368647000
_diffrn_orient_matrix_UB_32 -0.0744656000
_diffrn_orient_matrix_UB_33 0.0291659000
_diffrn_radiation_monochromator graphite
_diffrn_radiation_probe x-ray
_diffrn_radiation_type CuK\a
_diffrn_radiation_wavelength 1.54184
_diffrn_reflns_av_R_equivalents 0.0314
_diffrn_reflns_av_unetI/netI 0.0371
_diffrn_reflns_limit_h_max 5
_diffrn_reflns_limit_h_min -5
_diffrn_reflns_limit_k_max 9
_diffrn_reflns_limit_k_min -12
_diffrn_reflns_limit_l_max 56
_diffrn_reflns_limit_l_min -46
_diffrn_reflns_number 8049
_diffrn_reflns_theta_full 73.37
_diffrn_reflns_theta_max 73.37
_diffrn_reflns_theta_min 3.85
_diffrn_source 'Enhance (Cu) X-ray Source'
_exptl_absorpt_coefficient_mu 0.705
_exptl_absorpt_correction_T_max 1.00000
_exptl_absorpt_correction_T_min 0.35974
_exptl_absorpt_correction_type multi-scan
_exptl_absorpt_process_details
;
CrysAlisPro, Agilent Technologies,
Version 1.171.37.35 (release 13-08-2014 CrysAlis171 .NET)
(compiled Aug 13 2014,18:06:01)
Empirical absorption correction using spherical harmonics,
 implemented in SCALE3 ABSPACK scaling algorithm.
;
_exptl_crystal_colour yellow
_exptl_crystal_density_diffrn 1.334
_exptl_crystal_density_method 'not measured'
_exptl_crystal_description needle
_exptl_crystal_F_000 800
_exptl_crystal_size_max 0.25
_exptl_crystal_size_mid 0.08
_exptl_crystal_size_min 0.05
_refine_diff_density_max 0.188
_refine_diff_density_min -0.207
_refine_diff_density_rms 0.041
_refine_ls_abs_structure_details 'Flack H D (1983), Acta Cryst. A39, 876-881'
_refine_ls_abs_structure_Flack -0.2(3)
_refine_ls_extinction_coef 0.0035(5)
_refine_ls_extinction_expression Fc^*^=kFc[1+0.001xFc^2^\l^3^/sin(2\q)]^-1/4^
_refine_ls_extinction_method SHELXL
_refine_ls_goodness_of_fit_ref 0.907
_refine_ls_hydrogen_treatment constr
_refine_ls_matrix_type full
_refine_ls_number_parameters 264
_refine_ls_number_reflns 3585
_refine_ls_number_restraints 0
_refine_ls_restrained_S_all 0.907
_refine_ls_R_factor_all 0.0473
_refine_ls_R_factor_gt 0.0405
_refine_ls_shift/su_max 0.000
_refine_ls_shift/su_mean 0.000
_refine_ls_structure_factor_coef Fsqd
_refine_ls_weighting_details 'calc w=1/[\s^2^(Fo^2^)+(0.1000P)^2^+0.0000P] where P=(Fo^2^+2Fc^2^)/3'
_refine_ls_weighting_scheme calc
_refine_ls_wR_factor_gt 0.1147
_refine_ls_wR_factor_ref 0.1237
_reflns_number_gt 3204
_reflns_number_total 3585
_reflns_threshold_expression >2sigma(I)
_cod_data_source_file c5cc06510k2.cif
_cod_data_source_block g150425c
_cod_database_code 7117761
_chemical_oxdiff_formula C11H11N11O11
_reflns_odcompleteness_completeness 99.86
_reflns_odcompleteness_iscentric 1
_reflns_odcompleteness_theta 66.97
_olex2_refinement_description
;
1. Fixed Uiso
 At 1.2 times of:
  All C(H) groups
 At 1.5 times of:
  All C(H,H,H) groups
2.a Aromatic/amide H refined with riding coordinates:
 C3(H3), C4(H4), C5(H5), C6(H6), C7(H7), C9(H9), C10(H10), C11(H11), C12(H12),
 C17(H17), C18(H18), C19(H19), C20(H20), C21(H21), C22(H22), C23(H23)
2.b Idealised Me refined as rotating group:
 C25(H25A,H25B,H25C)
;
_olex2_date_sample_data_collection 2015-04-25
_olex2_submission_special_instructions 'No special instructions were received'

loop_
_space_group_symop_id
_space_group_symop_operation_xyz
1 'x, y, z'
2 '-x+1/2, -y, z+1/2'
3 'x+1/2, -y+1/2, -z'
4 '-x, y+1/2, -z+1/2'

loop_
_atom_site_label
_atom_site_type_symbol
_atom_site_fract_x
_atom_site_fract_y
_atom_site_fract_z
_atom_site_U_iso_or_equiv
_atom_site_adp_type
_atom_site_occupancy
_atom_site_calc_flag
_atom_site_disorder_assembly
_atom_site_disorder_group
_atom_site_refinement_flags_posn
O1 O 0.0238(4) 0.40764(13) 0.10269(3) 0.0332(3) Uani 1 d . . .
O2 O -0.0861(5) 0.14306(16) 0.23038(3) 0.0530(5) Uani 1 d . . .
O3 O -0.3858(4) -0.03548(14) 0.21872(3) 0.0407(4) Uani 1 d . . .
N1 N 0.3204(4) 0.60348(15) 0.11045(4) 0.0362(4) Uani 1 d . . .
C1 C 0.2140(5) 0.51110(17) 0.09404(4) 0.0308(4) Uani 1 d . . .
C2 C 0.2895(5) 0.50669(18) 0.06254(4) 0.0330(4) Uani 1 d . . .
C3 C 0.4717(6) 0.6097(2) 0.05055(5) 0.0446(5) Uani 1 d . . .
H3 H 0.5407 0.6793 0.0624 0.054 Uiso 1 calc . . R
C4 C 0.5510(7) 0.6096(3) 0.02138(5) 0.0539(6) Uani 1 d . . .
H4 H 0.6715 0.6792 0.0136 0.065 Uiso 1 calc . . R
C5 C 0.4506(6) 0.5052(3) 0.00371(5) 0.0509(6) Uani 1 d . . .
H5 H 0.5057 0.5045 -0.0159 0.061 Uiso 1 calc . . R
C6 C 0.2692(6) 0.4026(3) 0.01531(5) 0.0469(5) Uani 1 d . . .
H6 H 0.2007 0.3333 0.0034 0.056 Uiso 1 calc . . R
C7 C 0.1882(5) 0.4024(2) 0.04474(4) 0.0379(4) Uani 1 d . . .
H7 H 0.0669 0.3328 0.0525 0.046 Uiso 1 calc . . R
C8 C 0.2081(5) 0.60527(18) 0.13922(4) 0.0336(4) Uani 1 d . . .
C9 C 0.2743(6) 0.7178(2) 0.15605(5) 0.0410(5) Uani 1 d . . .
H9 H 0.4013 0.7860 0.1484 0.049 Uiso 1 calc . . R
C10 C 0.1525(6) 0.7282(2) 0.18387(5) 0.0463(5) Uani 1 d . . .
H10 H 0.2000 0.8026 0.1951 0.056 Uiso 1 calc . . R
C11 C -0.0411(6) 0.6279(2) 0.19519(5) 0.0444(5) Uani 1 d . . .
H11 H -0.1274 0.6365 0.2138 0.053 Uiso 1 calc . . R
C12 C -0.1070(6) 0.5145(2) 0.17891(4) 0.0373(4) Uani 1 d . . .
H12 H -0.2394 0.4483 0.1866 0.045 Uiso 1 calc . . R
C13 C 0.0247(5) 0.49989(17) 0.15109(4) 0.0316(4) Uani 1 d . . .
C14 C -0.0202(5) 0.38291(17) 0.13236(4) 0.0295(4) Uani 1 d . . .
C15 C -0.1019(5) 0.25541(18) 0.13952(4) 0.0300(4) Uani 1 d . . .
C16 C -0.1682(5) 0.15329(17) 0.11665(4) 0.0290(4) Uani 1 d . . .
C17 C -0.3557(5) 0.18280(19) 0.09218(4) 0.0344(4) Uani 1 d . . .
H17 H -0.4452 0.2672 0.0902 0.041 Uiso 1 calc . . R
C18 C -0.4109(6) 0.0879(2) 0.07073(4) 0.0433(5) Uani 1 d . . .
H18 H -0.5338 0.1097 0.0544 0.052 Uiso 1 calc . . R
C19 C -0.2838(7) -0.0386(2) 0.07358(4) 0.0482(6) Uani 1 d . . .
H19 H -0.3202 -0.1020 0.0592 0.058 Uiso 1 calc . . R
C20 C -0.1027(7) -0.07043(19) 0.09791(5) 0.0463(6) Uani 1 d . . .
H20 H -0.0197 -0.1559 0.1000 0.056 Uiso 1 calc . . R
C21 C -0.0435(6) 0.02433(18) 0.11923(4) 0.0367(4) Uani 1 d . . .
H21 H 0.0806 0.0019 0.1354 0.044 Uiso 1 calc . . R
C22 C -0.1059(5) 0.21563(18) 0.17010(4) 0.0316(4) Uani 1 d . . .
H22 H 0.0113 0.2683 0.1830 0.038 Uiso 1 calc . . R
C23 C -0.2619(5) 0.1107(2) 0.18137(4) 0.0346(4) Uani 1 d . . .
H23 H -0.3915 0.0579 0.1695 0.042 Uiso 1 calc . . R
C24 C -0.2293(5) 0.07836(19) 0.21266(4) 0.0335(4) Uani 1 d . . .
C25 C -0.3723(7) -0.0789(2) 0.24854(5) 0.0490(6) Uani 1 d . . .
H25A H -0.5115 -0.1546 0.2511 0.073 Uiso 1 calc . . GR
H25B H -0.4433 -0.0082 0.2611 0.073 Uiso 1 calc . . GR
H25C H -0.1530 -0.1029 0.2534 0.073 Uiso 1 calc . . GR

loop_
_atom_site_aniso_label
_atom_site_aniso_U_11
_atom_site_aniso_U_22
_atom_site_aniso_U_33
_atom_site_aniso_U_23
_atom_site_aniso_U_13
_atom_site_aniso_U_12
O1 0.0493(8) 0.0220(6) 0.0285(6) -0.0002(5) -0.0008(5) -0.0062(6)
O2 0.0812(13) 0.0433(9) 0.0344(7) 0.0014(6) -0.0113(8) -0.0209(9)
O3 0.0549(9) 0.0333(7) 0.0339(7) 0.0051(5) 0.0002(6) -0.0114(7)
N1 0.0456(10) 0.0223(7) 0.0405(8) 0.0008(6) -0.0059(7) -0.0042(7)
C1 0.0366(9) 0.0190(8) 0.0369(9) 0.0053(7) -0.0035(8) 0.0018(7)
C2 0.0374(10) 0.0255(8) 0.0360(9) 0.0051(7) -0.0054(8) 0.0035(8)
C3 0.0550(13) 0.0308(10) 0.0480(12) 0.0087(9) -0.0009(10) -0.0024(10)
C4 0.0576(14) 0.0523(13) 0.0518(13) 0.0224(11) 0.0068(11) -0.0038(12)
C5 0.0510(13) 0.0658(16) 0.0358(10) 0.0134(10) 0.0022(9) 0.0106(12)
C6 0.0531(13) 0.0514(13) 0.0363(10) -0.0030(9) -0.0047(9) 0.0035(11)
C7 0.0474(12) 0.0308(9) 0.0355(9) 0.0032(8) -0.0030(8) 0.0011(9)
C8 0.0414(10) 0.0206(8) 0.0387(9) -0.0026(7) -0.0092(8) 0.0034(8)
C9 0.0500(12) 0.0233(9) 0.0497(11) -0.0043(8) -0.0140(10) -0.0004(9)
C10 0.0586(13) 0.0305(10) 0.0497(12) -0.0159(9) -0.0166(10) 0.0052(10)
C11 0.0581(13) 0.0389(11) 0.0363(10) -0.0109(8) -0.0089(9) 0.0118(11)
C12 0.0469(11) 0.0308(9) 0.0343(9) -0.0019(7) -0.0052(8) 0.0055(9)
C13 0.0420(10) 0.0200(8) 0.0327(9) -0.0019(7) -0.0089(8) 0.0054(8)
C14 0.0373(9) 0.0227(8) 0.0284(8) -0.0018(7) -0.0030(7) 0.0022(8)
C15 0.0354(10) 0.0223(8) 0.0324(9) 0.0006(7) -0.0016(7) 0.0000(8)
C16 0.0355(10) 0.0210(8) 0.0305(8) -0.0006(7) 0.0055(7) -0.0038(7)
C17 0.0428(10) 0.0236(8) 0.0367(9) 0.0004(7) -0.0020(8) -0.0042(8)
C18 0.0588(14) 0.0362(11) 0.0350(10) -0.0015(8) -0.0039(9) -0.0117(11)
C19 0.0779(17) 0.0288(9) 0.0381(10) -0.0062(8) 0.0080(11) -0.0169(11)
C20 0.0735(16) 0.0200(9) 0.0455(11) -0.0008(8) 0.0088(11) -0.0042(10)
C21 0.0517(11) 0.0228(8) 0.0357(9) 0.0032(7) 0.0006(9) 0.0008(9)
C22 0.0376(10) 0.0258(8) 0.0314(8) -0.0010(7) -0.0044(8) 0.0002(8)
C23 0.0424(10) 0.0321(9) 0.0294(8) 0.0002(7) -0.0026(8) -0.0061(9)
C24 0.0428(10) 0.0261(8) 0.0317(9) 0.0012(7) 0.0008(8) -0.0005(8)
C25 0.0655(15) 0.0433(11) 0.0382(11) 0.0108(9) 0.0049(11) -0.0088(12)

loop_
_atom_type_symbol
_atom_type_description
_atom_type_scat_dispersion_real
_atom_type_scat_dispersion_imag
_atom_type_scat_source
C C 0.0181 0.0091 'International Tables Vol C Tables 4.2.6.8 and 6.1.1.4'
H H 0.0000 0.0000 'International Tables Vol C Tables 4.2.6.8 and 6.1.1.4'
N N 0.0311 0.0180 'International Tables Vol C Tables 4.2.6.8 and 6.1.1.4'
O O 0.0492 0.0322 'International Tables Vol C Tables 4.2.6.8 and 6.1.1.4'

loop_
_geom_angle_atom_site_label_1
_geom_angle_atom_site_label_2
_geom_angle_atom_site_label_3
_geom_angle
_geom_angle_site_symmetry_1
_geom_angle_site_symmetry_3
C1 O1 C14 119.67(14) . .
C24 O3 C25 115.95(16) . .
C1 N1 C8 116.98(17) . .
O1 C1 C2 112.51(15) . .
N1 C1 O1 125.67(17) . .
N1 C1 C2 121.82(17) . .
C3 C2 C1 118.52(18) . .
C3 C2 C7 119.30(19) . .
C7 C2 C1 122.17(18) . .
C2 C3 H3 119.6 . .
C4 C3 C2 120.8(2) . .
C4 C3 H3 119.6 . .
C3 C4 H4 120.1 . .
C3 C4 C5 119.8(2) . .
C5 C4 H4 120.1 . .
C4 C5 H5 120.0 . .
C6 C5 C4 120.0(2) . .
C6 C5 H5 120.0 . .
C5 C6 H6 119.8 . .
C5 C6 C7 120.4(2) . .
C7 C6 H6 119.8 . .
C2 C7 H7 120.1 . .
C6 C7 C2 119.7(2) . .
C6 C7 H7 120.1 . .
N1 C8 C13 122.12(16) . .
C9 C8 N1 117.89(19) . .
C9 C8 C13 119.96(19) . .
C8 C9 H9 119.9 . .
C10 C9 C8 120.2(2) . .
C10 C9 H9 119.9 . .
C9 C10 H10 119.9 . .
C9 C10 C11 120.17(19) . .
C11 C10 H10 119.9 . .
C10 C11 H11 119.8 . .
C10 C11 C12 120.5(2) . .
C12 C11 H11 119.8 . .
C11 C12 H12 119.9 . .
C11 C12 C13 120.2(2) . .
C13 C12 H12 119.9 . .
C8 C13 C14 116.30(17) . .
C12 C13 C8 118.83(17) . .
C12 C13 C14 124.85(18) . .
O1 C14 C13 114.32(15) . .
C15 C14 O1 115.72(15) . .
C15 C14 C13 129.95(17) . .
C14 C15 C16 121.41(16) . .
C14 C15 C22 119.45(16) . .
C22 C15 C16 119.04(16) . .
C17 C16 C15 121.39(16) . .
C17 C16 C21 117.93(17) . .
C21 C16 C15 120.68(17) . .
C16 C17 H17 119.5 . .
C18 C17 C16 120.99(19) . .
C18 C17 H17 119.5 . .
C17 C18 H18 119.9 . .
C19 C18 C17 120.2(2) . .
C19 C18 H18 119.9 . .
C18 C19 H19 120.2 . .
C20 C19 C18 119.66(19) . .
C20 C19 H19 120.2 . .
C19 C20 H20 119.8 . .
C19 C20 C21 120.4(2) . .
C21 C20 H20 119.8 . .
C16 C21 H21 119.6 . .
C20 C21 C16 120.82(19) . .
C20 C21 H21 119.6 . .
C15 C22 H22 116.8 . .
C23 C22 C15 126.37(18) . .
C23 C22 H22 116.8 . .
C22 C23 H23 119.8 . .
C22 C23 C24 120.34(18) . .
C24 C23 H23 119.8 . .
O2 C24 O3 124.00(17) . .
O2 C24 C23 125.81(19) . .
O3 C24 C23 110.19(16) . .
O3 C25 H25A 109.5 . .
O3 C25 H25B 109.5 . .
O3 C25 H25C 109.5 . .
H25A C25 H25B 109.5 . .
H25A C25 H25C 109.5 . .
H25B C25 H25C 109.5 . .

loop_
_geom_bond_atom_site_label_1
_geom_bond_atom_site_label_2
_geom_bond_distance
_geom_bond_site_symmetry_2
O1 C1 1.361(2) .
O1 C14 1.396(2) .
O2 C24 1.197(2) .
O3 C24 1.342(2) .
O3 C25 1.437(2) .
N1 C1 1.273(2) .
N1 C8 1.399(3) .
C1 C2 1.479(3) .
C2 C3 1.392(3) .
C2 C7 1.393(3) .
C3 H3 0.9300 .
C3 C4 1.377(3) .
C4 H4 0.9300 .
C4 C5 1.389(4) .
C5 H5 0.9300 .
C5 C6 1.380(4) .
C6 H6 0.9300 .
C6 C7 1.391(3) .
C7 H7 0.9300 .
C8 C9 1.397(3) .
C8 C13 1.410(3) .
C9 H9 0.9300 .
C9 C10 1.376(3) .
C10 H10 0.9300 .
C10 C11 1.386(4) .
C11 H11 0.9300 .
C11 C12 1.390(3) .
C12 H12 0.9300 .
C12 C13 1.395(3) .
C13 C14 1.468(2) .
C14 C15 1.366(3) .
C15 C16 1.494(2) .
C15 C22 1.459(2) .
C16 C17 1.394(3) .
C16 C21 1.400(3) .
C17 H17 0.9300 .
C17 C18 1.390(3) .
C18 H18 0.9300 .
C18 C19 1.382(3) .
C19 H19 0.9300 .
C19 C20 1.380(3) .
C20 H20 0.9300 .
C20 C21 1.387(3) .
C21 H21 0.9300 .
C22 H22 0.9300 .
C22 C23 1.339(3) .
C23 H23 0.9300 .
C23 C24 1.479(2) .
C25 H25A 0.9600 .
C25 H25B 0.9600 .
C25 H25C 0.9600 .

loop_
_geom_torsion_atom_site_label_1
_geom_torsion_atom_site_label_2
_geom_torsion_atom_site_label_3
_geom_torsion_atom_site_label_4
_geom_torsion
_geom_torsion_site_symmetry_1
_geom_torsion_site_symmetry_2
_geom_torsion_site_symmetry_3
_geom_torsion_site_symmetry_4
O1 C1 C2 C3 177.47(18) . . . .
O1 C1 C2 C7 -3.4(3) . . . .
O1 C14 C15 C16 -5.3(3) . . . .
O1 C14 C15 C22 171.05(17) . . . .
N1 C1 C2 C3 -2.5(3) . . . .
N1 C1 C2 C7 176.6(2) . . . .
N1 C8 C9 C10 176.0(2) . . . .
N1 C8 C13 C12 -173.50(18) . . . .
N1 C8 C13 C14 4.8(3) . . . .
C1 O1 C14 C13 24.9(2) . . . .
C1 O1 C14 C15 -155.89(17) . . . .
C1 N1 C8 C9 -168.84(19) . . . .
C1 N1 C8 C13 9.2(3) . . . .
C1 C2 C3 C4 179.4(2) . . . .
C1 C2 C7 C6 -179.30(19) . . . .
C2 C3 C4 C5 -0.5(4) . . . .
C3 C2 C7 C6 -0.2(3) . . . .
C3 C4 C5 C6 0.6(4) . . . .
C4 C5 C6 C7 -0.6(4) . . . .
C5 C6 C7 C2 0.3(3) . . . .
C7 C2 C3 C4 0.3(3) . . . .
C8 N1 C1 O1 -6.1(3) . . . .
C8 N1 C1 C2 173.84(17) . . . .
C8 C9 C10 C11 -1.0(3) . . . .
C8 C13 C14 O1 -21.0(2) . . . .
C8 C13 C14 C15 160.0(2) . . . .
C9 C8 C13 C12 4.5(3) . . . .
C9 C8 C13 C14 -177.21(18) . . . .
C9 C10 C11 C12 1.7(3) . . . .
C10 C11 C12 C13 0.8(3) . . . .
C11 C12 C13 C8 -3.9(3) . . . .
C11 C12 C13 C14 178.01(19) . . . .
C12 C13 C14 O1 157.11(18) . . . .
C12 C13 C14 C15 -21.9(3) . . . .
C13 C8 C9 C10 -2.1(3) . . . .
C13 C14 C15 C16 173.74(19) . . . .
C13 C14 C15 C22 -9.9(3) . . . .
C14 O1 C1 N1 -11.9(3) . . . .
C14 O1 C1 C2 168.15(16) . . . .
C14 C15 C16 C17 -43.5(3) . . . .
C14 C15 C16 C21 136.7(2) . . . .
C14 C15 C22 C23 160.1(2) . . . .
C15 C16 C17 C18 178.73(19) . . . .
C15 C16 C21 C20 -179.5(2) . . . .
C15 C22 C23 C24 176.63(19) . . . .
C16 C15 C22 C23 -23.5(3) . . . .
C16 C17 C18 C19 1.0(3) . . . .
C17 C16 C21 C20 0.6(3) . . . .
C17 C18 C19 C20 0.2(4) . . . .
C18 C19 C20 C21 -1.0(4) . . . .
C19 C20 C21 C16 0.6(3) . . . .
C21 C16 C17 C18 -1.4(3) . . . .
C22 C15 C16 C17 140.21(19) . . . .
C22 C15 C16 C21 -39.7(3) . . . .
C22 C23 C24 O2 4.7(4) . . . .
C22 C23 C24 O3 -175.46(19) . . . .
C25 O3 C24 O2 -0.4(3) . . . .
C25 O3 C24 C23 179.78(19) . . . .
